data_4069343
loop_
_publ_author_name
'Jana, Anukul'
'Nekoueishahraki, Bijan'
'Roesky, Herbert W.'
'Schulzke, Carola'

_publ_section_title
;
 Stable Compounds of Composition LGe(II)R (R = OH, PhO, C6F5O, PhCO2)
 Prepared by Nucleophilic Addition Reactions
;
_journal_issue 13
_journal_name_full Organometallics
_journal_page_first 3763
_journal_paper_doi 10.1021/om900149k
_journal_volume 28
_journal_year 2009
_chemical_formula_sum 'C35 H46 Ge N2 O'
_chemical_formula_weight 583.33
_chemical_name_systematic
;
 ?
;
_space_group_IT_number 62
_symmetry_cell_setting orthorhombic
_symmetry_space_group_name_Hall '-P 2ac 2n'
_symmetry_space_group_name_H-M 'P n m a'
_atom_sites_solution_hydrogens geom
_atom_sites_solution_primary direct
_atom_sites_solution_secondary difmap
_audit_creation_method SHELXL-97
_cell_angle_alpha 90.00
_cell_angle_beta 90.00
_cell_angle_gamma 90.00
_cell_formula_units_Z 4
_cell_length_a 16.597(3)
_cell_length_b 20.695(4)
_cell_length_c 9.2831(19)
_cell_measurement_reflns_used 12858
_cell_measurement_temperature 133(2)
_cell_measurement_theta_max 51.9
_cell_measurement_theta_min 3.1
_cell_volume 3188.5(11)
_computing_structure_refinement 'SHELXL-97 (Sheldrick, 1997)'
_diffrn_ambient_temperature 133(2)
_diffrn_measured_fraction_theta_full 0.971
_diffrn_measured_fraction_theta_max 0.971
_diffrn_measurement_device_type IPDSII
_diffrn_radiation_monochromator graphite
_diffrn_radiation_source 'fine-focus sealed tube'
_diffrn_radiation_type MoK\a
_diffrn_radiation_wavelength 0.71073
_diffrn_reflns_av_R_equivalents 0.0839
_diffrn_reflns_av_sigmaI/netI 0.0765
_diffrn_reflns_limit_h_max 17
_diffrn_reflns_limit_h_min -20
_diffrn_reflns_limit_k_max 25
_diffrn_reflns_limit_k_min -25
_diffrn_reflns_limit_l_max 9
_diffrn_reflns_limit_l_min -11
_diffrn_reflns_number 11672
_diffrn_reflns_theta_full 25.95
_diffrn_reflns_theta_max 25.95
_diffrn_reflns_theta_min 1.97
_exptl_absorpt_coefficient_mu 0.989
_exptl_absorpt_correction_T_max 0.8949
_exptl_absorpt_correction_T_min 0.7658
_exptl_absorpt_correction_type numerical
_exptl_absorpt_process_details 'face indexed'
_exptl_crystal_colour yellow
_exptl_crystal_density_diffrn 1.215
_exptl_crystal_density_method 'not measured'
_exptl_crystal_description stick
_exptl_crystal_F_000 1240
_exptl_crystal_size_max 0.20
_exptl_crystal_size_mid 0.07
_exptl_crystal_size_min 0.06
_refine_diff_density_max 2.084
_refine_diff_density_min -0.699
_refine_diff_density_rms 0.085
_refine_ls_extinction_method none
_refine_ls_goodness_of_fit_ref 1.062
_refine_ls_hydrogen_treatment constr
_refine_ls_matrix_type full
_refine_ls_number_parameters 192
_refine_ls_number_reflns 3010
_refine_ls_number_restraints 0
_refine_ls_restrained_S_all 1.062
_refine_ls_R_factor_all 0.1107
_refine_ls_R_factor_gt 0.0747
_refine_ls_shift/su_max 0.000
_refine_ls_shift/su_mean 0.000
_refine_ls_structure_factor_coef Fsqd
_refine_ls_weighting_details 'calc w=1/[\s^2^(Fo^2^)+(0.0556P)^2^+7.9352P] where P=(Fo^2^+2Fc^2^)/3'
_refine_ls_weighting_scheme calc
_refine_ls_wR_factor_gt 0.1429
_refine_ls_wR_factor_ref 0.1557
_reflns_number_gt 2194
_reflns_number_total 3120
_reflns_threshold_expression >2sigma(I)
_cod_data_source_file om900149k_si_001.cif
_cod_data_source_block ja
_cod_original_sg_symbol_H-M Pnma
_cod_database_code 4069343

loop_
_symmetry_equiv_pos_as_xyz
'x, y, z'
'-x+1/2, -y, z+1/2'
'x+1/2, -y+1/2, -z+1/2'
'-x, y+1/2, -z'
'-x, -y, -z'
'x-1/2, y, -z-1/2'
'-x-1/2, y-1/2, z-1/2'
'x, -y-1/2, z'

loop_
_atom_site_label
_atom_site_type_symbol
_atom_site_fract_x
_atom_site_fract_y
_atom_site_fract_z
_atom_site_U_iso_or_equiv
_atom_site_adp_type
_atom_site_occupancy
_atom_site_symmetry_multiplicity
_atom_site_calc_flag
_atom_site_refinement_flags
Ge1 Ge 0.84284(5) 0.2500 0.55860(8) 0.0248(2) Uani 1 2 d S
O1 O 0.9509(3) 0.2500 0.6004(5) 0.0350(13) Uani 1 2 d S
N1 N 0.8174(2) 0.31817(16) 0.7055(4) 0.0228(9) Uani 1 1 d .
C1 C 1.0048(5) 0.2500 0.4878(8) 0.0307(16) Uani 1 2 d S
C2 C 1.0322(3) 0.1920(3) 0.4305(7) 0.0394(13) Uani 1 1 d .
H2 H 1.0127 0.1521 0.4671 0.048(7) Uiso 1 1 calc R
C3 C 1.0887(4) 0.1925(3) 0.3187(7) 0.0456(15) Uani 1 1 d .
H3 H 1.1079 0.1528 0.2805 0.048(7) Uiso 1 1 calc R
C4 C 1.1167(5) 0.2500 0.2635(10) 0.047(2) Uani 1 2 d S
H4 H 1.1552 0.2500 0.1877 0.048(7) Uiso 1 2 calc SR
C5 C 0.8571(3) 0.37949(19) 0.6875(6) 0.0249(11) Uani 1 1 d .
C6 C 0.9232(3) 0.3947(2) 0.7739(6) 0.0260(11) Uani 1 1 d .
C7 C 0.9614(3) 0.4537(2) 0.7524(7) 0.0336(12) Uani 1 1 d .
H7 H 1.0061 0.4651 0.8111 0.048(7) Uiso 1 1 calc R
C8 C 0.9357(3) 0.4959(2) 0.6475(7) 0.0407(15) Uani 1 1 d .
H8 H 0.9628 0.5358 0.6339 0.048(7) Uiso 1 1 calc R
C9 C 0.8710(3) 0.4803(2) 0.5628(7) 0.0386(13) Uani 1 1 d .
H9 H 0.8538 0.5099 0.4908 0.048(7) Uiso 1 1 calc R
C10 C 0.8296(3) 0.4218(2) 0.5797(6) 0.0286(12) Uani 1 1 d .
C11 C 0.9548(4) 0.3501(2) 0.8910(7) 0.0356(13) Uani 1 1 d .
H11 H 0.9242 0.3086 0.8858 0.030(10) Uiso 1 1 calc R
C12 C 0.9412(4) 0.3795(4) 1.0396(7) 0.0587(19) Uani 1 1 d .
H12A H 0.9760 0.4174 1.0514 0.055(5) Uiso 1 1 calc R
H12B H 0.9542 0.3475 1.1138 0.055(5) Uiso 1 1 calc R
H12C H 0.8847 0.3926 1.0491 0.055(5) Uiso 1 1 calc R
C13 C 1.0442(4) 0.3350(3) 0.8704(8) 0.0446(15) Uani 1 1 d .
H13A H 1.0516 0.3109 0.7804 0.055(5) Uiso 1 1 calc R
H13B H 1.0634 0.3088 0.9514 0.055(5) Uiso 1 1 calc R
H13C H 1.0748 0.3754 0.8661 0.055(5) Uiso 1 1 calc R
C14 C 0.7592(4) 0.4068(2) 0.4812(6) 0.0355(13) Uani 1 1 d .
H14 H 0.7347 0.3652 0.5139 0.030(10) Uiso 1 1 calc R
C15 C 0.7877(4) 0.3978(3) 0.3252(7) 0.0522(17) Uani 1 1 d .
H15A H 0.8152 0.4372 0.2927 0.055(5) Uiso 1 1 calc R
H15B H 0.7412 0.3894 0.2631 0.055(5) Uiso 1 1 calc R
H15C H 0.8251 0.3612 0.3203 0.055(5) Uiso 1 1 calc R
C16 C 0.6940(4) 0.4588(3) 0.4879(8) 0.0469(16) Uani 1 1 d .
H16A H 0.6772 0.4651 0.5882 0.055(5) Uiso 1 1 calc R
H16B H 0.6475 0.4452 0.4303 0.055(5) Uiso 1 1 calc R
H16C H 0.7154 0.4994 0.4496 0.055(5) Uiso 1 1 calc R
C17 C 0.7247(3) 0.3683(2) 0.8763(6) 0.0304(12) Uani 1 1 d .
H17A H 0.7623 0.3812 0.9523 0.055(5) Uiso 1 1 calc R
H17B H 0.6724 0.3575 0.9194 0.055(5) Uiso 1 1 calc R
H17C H 0.7178 0.4039 0.8080 0.055(5) Uiso 1 1 calc R
C18 C 0.7574(3) 0.3102(2) 0.7987(5) 0.0233(10) Uani 1 1 d .
C19 C 0.7245(4) 0.2500 0.8327(8) 0.0234(14) Uani 1 2 d S
H19 H 0.6750 0.2500 0.8839 0.048(7) Uiso 1 2 calc SR

loop_
_atom_site_aniso_label
_atom_site_aniso_U_11
_atom_site_aniso_U_22
_atom_site_aniso_U_33
_atom_site_aniso_U_23
_atom_site_aniso_U_13
_atom_site_aniso_U_12
Ge1 0.0284(4) 0.0189(3) 0.0272(4) 0.000 0.0037(4) 0.000
O1 0.055(3) 0.024(2) 0.027(3) 0.000 -0.004(3) 0.000
N1 0.029(2) 0.0119(16) 0.028(2) 0.0014(15) 0.0016(18) 0.0008(14)
C1 0.028(4) 0.036(4) 0.028(4) 0.000 0.001(3) 0.000
C2 0.037(3) 0.041(3) 0.039(3) -0.006(3) -0.001(3) 0.003(2)
C3 0.041(4) 0.060(4) 0.036(3) -0.015(3) -0.001(3) 0.012(3)
C4 0.027(4) 0.081(7) 0.033(5) 0.000 0.009(4) 0.000
C5 0.027(3) 0.0143(19) 0.034(3) -0.0029(18) 0.010(2) -0.0009(18)
C6 0.023(3) 0.023(2) 0.033(3) -0.005(2) 0.001(2) 0.0016(18)
C7 0.031(3) 0.024(2) 0.046(3) -0.006(2) 0.008(3) -0.004(2)
C8 0.039(3) 0.021(2) 0.063(4) -0.001(2) 0.015(3) -0.010(2)
C9 0.040(3) 0.025(2) 0.051(3) 0.009(3) 0.010(3) 0.000(2)
C10 0.032(3) 0.018(2) 0.036(3) 0.0007(19) 0.009(2) 0.0024(18)
C11 0.036(3) 0.026(3) 0.045(4) 0.001(2) -0.005(3) -0.004(2)
C12 0.055(4) 0.085(5) 0.037(4) 0.003(3) 0.002(3) 0.013(4)
C13 0.039(3) 0.039(3) 0.056(4) -0.007(3) -0.008(3) 0.004(3)
C14 0.039(3) 0.025(2) 0.042(3) 0.011(2) 0.001(3) 0.001(2)
C15 0.059(4) 0.060(4) 0.037(4) 0.013(3) 0.001(3) 0.000(3)
C16 0.037(3) 0.033(3) 0.071(5) 0.019(3) 0.000(3) 0.002(2)
C17 0.033(3) 0.020(2) 0.038(3) -0.003(2) 0.011(2) 0.000(2)
C18 0.023(2) 0.019(2) 0.027(3) -0.0003(18) 0.001(2) 0.0009(19)
C19 0.026(4) 0.017(3) 0.028(4) 0.000 0.005(3) 0.000

loop_
_atom_type_symbol
_atom_type_description
_atom_type_scat_dispersion_real
_atom_type_scat_dispersion_imag
_atom_type_scat_source
C C 0.0033 0.0016 'International Tables Vol C Tables 4.2.6.8 and 6.1.1.4'
H H 0.0000 0.0000 'International Tables Vol C Tables 4.2.6.8 and 6.1.1.4'
N N 0.0061 0.0033 'International Tables Vol C Tables 4.2.6.8 and 6.1.1.4'
O O 0.0106 0.0060 'International Tables Vol C Tables 4.2.6.8 and 6.1.1.4'
Ge Ge 0.1547 1.8001 'International Tables Vol C Tables 4.2.6.8 and 6.1.1.4'

loop_
_geom_angle_atom_site_label_1
_geom_angle_atom_site_label_2
_geom_angle_atom_site_label_3
_geom_angle
_geom_angle_site_symmetry_1
_geom_angle_site_symmetry_3
O1 Ge1 N1 93.55(16) . .
O1 Ge1 N1 93.55(16) . 8_565
N1 Ge1 N1 89.3(2) . 8_565
C1 O1 Ge1 118.4(5) . .
C18 N1 C5 121.8(4) . .
C18 N1 Ge1 120.8(3) . .
C5 N1 Ge1 116.4(3) . .
O1 C1 C2 120.2(4) . 8_565
O1 C1 C2 120.2(4) . .
C2 C1 C2 119.5(8) 8_565 .
C1 C2 C3 119.8(6) . .
C4 C3 C2 120.6(6) . .
C3 C4 C3 119.7(8) 8_565 .
C6 C5 C10 121.6(4) . .
C6 C5 N1 119.5(4) . .
C10 C5 N1 118.9(4) . .
C7 C6 C5 118.3(5) . .
C7 C6 C11 118.6(5) . .
C5 C6 C11 123.1(4) . .
C8 C7 C6 121.2(5) . .
C9 C8 C7 120.0(5) . .
C8 C9 C10 121.6(5) . .
C9 C10 C5 117.3(5) . .
C9 C10 C14 119.2(5) . .
C5 C10 C14 123.5(4) . .
C6 C11 C12 110.7(5) . .
C6 C11 C13 111.7(5) . .
C12 C11 C13 109.8(5) . .
C10 C14 C16 112.2(5) . .
C10 C14 C15 110.8(5) . .
C16 C14 C15 110.0(5) . .
N1 C18 C19 123.4(4) . .
N1 C18 C17 119.0(4) . .
C19 C18 C17 117.6(5) . .
C18 C19 C18 126.3(6) . 8_565

loop_
_geom_bond_atom_site_label_1
_geom_bond_atom_site_label_2
_geom_bond_distance
_geom_bond_site_symmetry_2
Ge1 O1 1.834(6) .
Ge1 N1 2.007(4) .
Ge1 N1 2.007(4) 8_565
O1 C1 1.377(9) .
N1 C18 1.330(6) .
N1 C5 1.440(5) .
C1 C2 1.390(7) 8_565
C1 C2 1.390(7) .
C2 C3 1.398(9) .
C3 C4 1.377(8) .
C4 C3 1.377(8) 8_565
C5 C6 1.394(7) .
C5 C10 1.406(7) .
C6 C7 1.391(7) .
C6 C11 1.520(7) .
C7 C8 1.375(9) .
C8 C9 1.370(9) .
C9 C10 1.400(7) .
C10 C14 1.516(8) .
C11 C12 1.524(9) .
C11 C13 1.528(8) .
C14 C16 1.527(8) .
C14 C15 1.535(9) .
C17 C18 1.503(6) .
C18 C19 1.397(5) .
C19 C18 1.397(5) 8_565
